data_4334438
loop_
_publ_author_name
'Jian Lin'
'Justin N. Cross'
'Juan Diwu'
'Nathan A. Meredith'
'Thomas E. Albrecht-Schmitt'

_publ_section_title
;
 Comparisons of Plutonium, Thorium, and Cerium Tellurite Sulfates
;
_journal_name_full 'Inorganic Chemistry'
_journal_page_first 4277
_journal_page_last 4281
_journal_paper_doi 10.1021/ic302216y
_journal_volume 52
_journal_year 2013
_chemical_formula_moiety Ce2Te2S2O13
_chemical_formula_sum 'Ce O6.5 S Te'
_chemical_formula_weight 403.78
_chemical_name_common 'cerium tellurite sulfate'
_chemical_name_systematic
; 
 ? 
;
_space_group_IT_number 14
_symmetry_cell_setting monoclinic
_symmetry_space_group_name_Hall '-P 2ybc'
_symmetry_space_group_name_H-M 'P 1 21/c 1'
_atom_sites_solution_hydrogens none
_atom_sites_solution_primary direct
_atom_sites_solution_secondary difmap
_audit_creation_method SHELXL-97
_cell_angle_alpha 90.00
_cell_angle_beta 106.452(3)
_cell_angle_gamma 90.00
_cell_formula_units_Z 4
_cell_length_a 9.597(3)
_cell_length_b 6.9391(18)
_cell_length_c 8.248(2)
_cell_measurement_reflns_used 1229
_cell_measurement_temperature 100(2)
_cell_measurement_theta_max 27.690
_cell_measurement_theta_min 2.21
_cell_volume 526.8(2)
_computing_cell_refinement 'smart saint'
_computing_data_collection smart
_computing_data_reduction SAINT
_computing_molecular_graphics 'SHELXP-97 (Sheldrick, 1997)'
_computing_publication_material 'SHELXCIF-97 (Sheldrick, 2000)'
_computing_structure_refinement 'SHELXL-97 (Sheldrick, 1997)'
_computing_structure_solution 'SHELXS-97 (Sheldrick, 1990)'
_diffrn_ambient_temperature 100(2)
_diffrn_detector_area_resol_mean 0
_diffrn_measured_fraction_theta_full 0.988
_diffrn_measured_fraction_theta_max 0.988
_diffrn_measurement_device_type 'BRUKER apex II'
_diffrn_measurement_method '0.5 wide w/ exposures'
_diffrn_radiation_monochromator 'Quazar optics'
_diffrn_radiation_source 'Imus microfocused'
_diffrn_radiation_type MoK\a
_diffrn_radiation_wavelength 0.71073
_diffrn_reflns_av_R_equivalents 0.0837
_diffrn_reflns_av_sigmaI/netI 0.0564
_diffrn_reflns_limit_h_max 12
_diffrn_reflns_limit_h_min -12
_diffrn_reflns_limit_k_max 8
_diffrn_reflns_limit_k_min -8
_diffrn_reflns_limit_l_max 10
_diffrn_reflns_limit_l_min -10
_diffrn_reflns_number 5859
_diffrn_reflns_theta_full 27.69
_diffrn_reflns_theta_max 27.69
_diffrn_reflns_theta_min 2.21
_exptl_absorpt_coefficient_mu 14.430
_exptl_absorpt_correction_T_max 0.944
_exptl_absorpt_correction_T_min 0.601
_exptl_absorpt_correction_type numerical
_exptl_absorpt_process_details SHELTXPREP
_exptl_crystal_colour colorless
_exptl_crystal_density_diffrn 5.091
_exptl_crystal_density_meas ?
_exptl_crystal_description Tablet
_exptl_crystal_F_000 712
_exptl_crystal_size_max 0.050
_exptl_crystal_size_mid 0.030
_exptl_crystal_size_min 0.004
_refine_diff_density_max 1.900
_refine_diff_density_min -3.764
_refine_diff_density_rms 0.361
_refine_ls_extinction_coef N/A
_refine_ls_extinction_method none
_refine_ls_goodness_of_fit_ref 1.035
_refine_ls_hydrogen_treatment none
_refine_ls_matrix_type full
_refine_ls_number_parameters 109
_refine_ls_number_reflns 1216
_refine_ls_number_restraints 12
_refine_ls_restrained_S_all 1.104
_refine_ls_R_factor_all 0.0515
_refine_ls_R_factor_gt 0.0404
_refine_ls_shift/su_max 0.047
_refine_ls_shift/su_mean 0.004
_refine_ls_structure_factor_coef Fsqd
_refine_ls_weighting_details 'calc w=1/[\s^2^(Fo^2^)+(0.0546P)^2^+9.5718P] where P=(Fo^2^+2Fc^2^)/3'
_refine_ls_weighting_scheme calc
_refine_ls_wR_factor_gt 0.1089
_refine_ls_wR_factor_ref 0.1138
_reflns_number_gt 991
_reflns_number_total 1216
_reflns_threshold_expression >2sigma(I)
_cod_data_source_file ic302216y_si_002_2.cif
_cod_data_source_block Ce2Te2S2O13
_cod_depositor_comments
;
The following automatic conversions were performed:

'_exptl_crystal_density_meas' value 'N/A' was changed to '?' - the
value is perceived as not measured.

Automatic conversion script
Id: cif_fix_values 3008 2015-01-20 13:52:24Z robertas 
;
_cod_original_formula_sum 'Ce O6.50 S Te'
_cod_database_code 4334438

loop_
_symmetry_equiv_pos_as_xyz
'x, y, z'
'-x, y+1/2, -z+1/2'
'-x, -y, -z'
'x, -y-1/2, z-1/2'

loop_
_atom_site_label
_atom_site_type_symbol
_atom_site_fract_x
_atom_site_fract_y
_atom_site_fract_z
_atom_site_U_iso_or_equiv
_atom_site_adp_type
_atom_site_occupancy
_atom_site_symmetry_multiplicity
_atom_site_calc_flag
_atom_site_refinement_flags
Ce1 Ce 0.30772(6) 0.66269(8) 0.50767(7) 0.0094(2) Uani 1 1 d .
Te1A Te -0.0257(9) 0.7417(8) 0.1758(10) 0.0250(14) Uani 0.33 1 d PU
Te1B Te 0.0184(10) 1.1856(11) 0.3207(11) 0.0345(19) Uani 0.33 1 d PU
Te1C Te -0.0164(13) 0.707(3) 0.1286(12) 0.138(5) Uani 0.34 1 d P
S1 S 0.3898(3) 1.1647(4) 0.6789(3) 0.0087(5) Uani 1 1 d .
O1 O 0.001(3) 0.846(4) 0.412(3) 0.081(9) Uani 0.60 1 d P
O2 O -0.0752(16) 1.009(3) 0.128(2) 0.103(8) Uani 0.90 1 d P
O3 O 0.1728(8) 0.7691(13) 0.2150(10) 0.0209(19) Uani 1 1 d .
O4 O 0.3261(8) 1.0133(11) 0.5587(9) 0.0144(16) Uani 1 1 d .
O7 O 0.5950(8) 0.6012(11) 0.6438(9) 0.0117(15) Uani 1 1 d .
O6 O 0.4578(8) 0.7950(11) 0.3208(9) 0.0114(15) Uani 1 1 d .
O5 O 0.3025(8) 0.3397(10) 0.6430(9) 0.0119(15) Uani 1 1 d .

loop_
_atom_site_aniso_label
_atom_site_aniso_U_11
_atom_site_aniso_U_22
_atom_site_aniso_U_33
_atom_site_aniso_U_23
_atom_site_aniso_U_13
_atom_site_aniso_U_12
Ce1 0.0124(3) 0.0076(3) 0.0084(3) 0.0004(2) 0.0034(2) 0.0011(2)
Te1A 0.0171(17) 0.005(2) 0.048(3) -0.008(2) 0.0014(19) 0.0024(18)
Te1B 0.019(2) 0.030(3) 0.047(3) -0.028(3) -0.0023(18) 0.007(3)
Te1C 0.036(3) 0.298(15) 0.079(7) -0.049(7) 0.017(4) -0.012(6)
S1 0.0105(12) 0.0068(11) 0.0089(11) 0.0022(9) 0.0028(9) 0.0001(10)
O1 0.069(16) 0.14(3) 0.048(13) -0.047(15) 0.035(12) -0.047(16)
O2 0.039(8) 0.18(2) 0.068(10) -0.058(13) -0.021(7) 0.066(11)
O3 0.008(4) 0.034(5) 0.019(4) 0.008(4) 0.001(3) 0.001(4)
O4 0.021(4) 0.010(4) 0.013(4) -0.002(3) 0.006(3) 0.001(3)
O7 0.018(4) 0.008(4) 0.011(4) -0.001(3) 0.009(3) -0.002(3)
O6 0.013(4) 0.011(4) 0.012(4) 0.000(3) 0.006(3) -0.003(3)
O5 0.012(4) 0.011(4) 0.016(4) -0.003(3) 0.009(3) 0.001(3)

loop_
_atom_type_symbol
_atom_type_description
_atom_type_scat_dispersion_real
_atom_type_scat_dispersion_imag
_atom_type_scat_source
Ce Ce -0.2486 2.6331 'International Tables Vol C Tables 4.2.6.8 and 6.1.1.4'
O O 0.0106 0.0060 'International Tables Vol C Tables 4.2.6.8 and 6.1.1.4'
S S 0.1246 0.1234 'International Tables Vol C Tables 4.2.6.8 and 6.1.1.4'
Te Te -0.5308 1.6751 'International Tables Vol C Tables 4.2.6.8 and 6.1.1.4'

loop_
_geom_angle_atom_site_label_1
_geom_angle_atom_site_label_2
_geom_angle_atom_site_label_3
_geom_angle
_geom_angle_site_symmetry_1
_geom_angle_site_symmetry_3
O2 Ce1 O3 79.2(5) 2_545 4_576
O2 Ce1 O4 121.5(6) 2_545 .
O3 Ce1 O4 73.7(3) 4_576 .
O2 Ce1 O3 62.0(4) 2_545 .
O3 Ce1 O3 112.5(3) 4_576 .
O4 Ce1 O3 82.3(3) . .
O2 Ce1 O5 71.5(5) 2_545 .
O3 Ce1 O5 77.4(3) 4_576 .
O4 Ce1 O5 144.5(2) . .
O3 Ce1 O5 128.4(3) . .
O2 Ce1 O7 82.7(6) 2_545 3_666
O3 Ce1 O7 144.9(3) 4_576 3_666
O4 Ce1 O7 141.0(2) . 3_666
O3 Ce1 O7 84.3(3) . 3_666
O5 Ce1 O7 68.4(2) . 3_666
O2 Ce1 O6 118.5(4) 2_545 .
O3 Ce1 O6 147.6(3) 4_576 .
O4 Ce1 O6 74.0(2) . .
O3 Ce1 O6 62.6(2) . .
O5 Ce1 O6 132.3(2) . .
O7 Ce1 O6 67.3(2) 3_666 .
O2 Ce1 O6 133.2(4) 2_545 4_576
O3 Ce1 O6 62.6(2) 4_576 4_576
O4 Ce1 O6 74.1(2) . 4_576
O3 Ce1 O6 156.3(3) . 4_576
O5 Ce1 O6 74.6(2) . 4_576
O7 Ce1 O6 113.2(2) 3_666 4_576
O6 Ce1 O6 108.1(2) . 4_576
O2 Ce1 O7 144.5(6) 2_545 .
O3 Ce1 O7 114.6(2) 4_576 .
O4 Ce1 O7 94.0(2) . .
O3 Ce1 O7 129.5(2) . .
O5 Ce1 O7 79.7(2) . .
O7 Ce1 O7 67.4(3) 3_666 .
O6 Ce1 O7 67.9(2) . .
O6 Ce1 O7 52.4(2) 4_576 .
O2 Ce1 S1 148.2(4) 2_545 2_646
O3 Ce1 S1 88.51(18) 4_576 2_646
O4 Ce1 S1 81.81(18) . 2_646
O3 Ce1 S1 148.71(19) . 2_646
O5 Ce1 S1 77.24(18) . 2_646
O7 Ce1 S1 91.39(18) 3_666 2_646
O6 Ce1 S1 87.13(17) . 2_646
O6 Ce1 S1 25.94(16) 4_576 2_646
O7 Ce1 S1 26.56(15) . 2_646
O2 Ce1 Te1B 33.6(4) 2_545 2_545
O3 Ce1 Te1B 89.9(2) 4_576 2_545
O4 Ce1 Te1B 95.3(2) . 2_545
O3 Ce1 Te1B 30.7(2) . 2_545
O5 Ce1 Te1B 104.9(2) . 2_545
O7 Ce1 Te1B 91.4(2) 3_666 2_545
O6 Ce1 Te1B 92.9(2) . 2_545
O6 Ce1 Te1B 152.2(2) 4_576 2_545
O7 Ce1 Te1B 155.4(2) . 2_545
S1 Ce1 Te1B 176.97(15) 2_646 2_545
O2 Ce1 Te1A 38.8(5) 2_545 .
O3 Ce1 Te1A 88.3(2) 4_576 .
O4 Ce1 Te1A 89.1(2) . .
O3 Ce1 Te1A 28.5(2) . .
O5 Ce1 Te1A 110.3(2) . .
O7 Ce1 Te1A 96.11(19) 3_666 .
O6 Ce1 Te1A 91.0(2) . .
O6 Ce1 Te1A 149.29(19) 4_576 .
O7 Ce1 Te1A 156.8(2) . .
S1 Ce1 Te1A 170.91(10) 2_646 .
Te1B Ce1 Te1A 6.15(13) 2_545 .
Te1B Te1A O3 86(2) 2_545 .
Te1B Te1A O2 172(2) 2_545 .
O3 Te1A O2 96.8(7) . .
Te1B Te1A O1 108(3) 2_545 .
O3 Te1A O1 87.2(8) . .
O2 Te1A O1 78.8(10) . .
Te1B Te1A O2 39(2) 2_545 2_545
O3 Te1A O2 75.0(5) . 2_545
O2 Te1A O2 148.3(7) . 2_545
O1 Te1A O2 70.4(11) . 2_545
Te1B Te1A O1 75(2) 2_545 4_575
O3 Te1A O1 79.2(7) . 4_575
O2 Te1A O1 98.5(9) . 4_575
O1 Te1A O1 165.8(12) . 4_575
O2 Te1A O1 109.6(9) 2_545 4_575
Te1B Te1A Ce1 72(2) 2_545 .
O3 Te1A Ce1 40.2(3) . .
O2 Te1A Ce1 114.5(5) . .
O1 Te1A Ce1 58.9(8) . .
O2 Te1A Ce1 41.8(4) 2_545 .
O1 Te1A Ce1 111.0(6) 4_575 .
Te1A Te1B Te1C 70(3) 2 2
Te1A Te1B O3 81(2) 2 2
Te1C Te1B O3 75(2) 2 2
Te1A Te1B O2 134(2) 2 .
Te1C Te1B O2 144(3) 2 .
O3 Te1B O2 82.2(6) 2 .
Te1A Te1B O1 62(2) 2 2
Te1C Te1B O1 129(3) 2 2
O3 Te1B O1 82.4(7) 2 2
O2 Te1B O1 73.2(11) . 2
Te1A Te1B O1 95(2) 2 3_576
Te1C Te1B O1 25(3) 2 3_576
O3 Te1B O1 80.6(8) 2 3_576
O2 Te1B O1 124.4(10) . 3_576
O1 Te1B O1 153.1(6) 2 3_576
Te1A Te1B O2 6(2) 2 2
Te1C Te1B O2 65(3) 2 2
O3 Te1B O2 84.2(6) 2 2
O2 Te1B O2 139.9(8) . 2
O1 Te1B O2 67.7(10) 2 2
O1 Te1B O2 89.9(8) 3_576 2
Te1A Te1B O1 159(2) 2 .
Te1C Te1B O1 91(3) 2 .
O3 Te1B O1 101.2(8) 2 .
O2 Te1B O1 66.8(9) . .
O1 Te1B O1 138.8(9) 2 .
O1 Te1B O1 65.5(10) 3_576 .
O2 Te1B O1 153.2(7) 2 .
Te1A Te1B Ce1 102(2) 2 2
Te1C Te1B Ce1 118(2) 2 2
O3 Te1B Ce1 43.2(3) 2 2
O2 Te1B Ce1 42.4(4) . 2
O1 Te1B Ce1 60.7(8) 2 2
O1 Te1B Ce1 116.3(7) 3_576 2
O2 Te1B Ce1 107.2(5) 2 2
O1 Te1B Ce1 93.9(6) . 2
Te1B Te1C O3 91(2) 2_545 .
Te1B Te1C O1 149(4) 2_545 4_575
O3 Te1C O1 94.2(10) . 4_575
Te1B Te1C O2 104(3) 2_545 .
O3 Te1C O2 90.2(9) . .
O1 Te1C O2 106.5(12) 4_575 .
Te1B Te1C O2 29(3) 2_545 2_545
O3 Te1C O2 73.5(6) . 2_545
O1 Te1C O2 125.0(13) 4_575 2_545
O2 Te1C O2 126.3(7) . 2_545
Te1B Te1C O1 43(3) 2_545 .
O3 Te1C O1 75.2(7) . .
O1 Te1C O1 165.8(13) 4_575 .
O2 Te1C O1 64.8(9) . .
O2 Te1C O1 61.7(10) 2_545 .
Te1B Te1C Ce1 127(2) 2_545 4_575
O3 Te1C Ce1 37.5(3) . 4_575
O1 Te1C Ce1 58.4(9) 4_575 4_575
O2 Te1C Ce1 90.2(7) . 4_575
O2 Te1C Ce1 103.5(5) 2_545 4_575
O1 Te1C Ce1 109.0(7) . 4_575
O4 S1 O5 110.9(5) . 1_565
O4 S1 O6 111.1(4) . 3_676
O5 S1 O6 110.6(4) 1_565 3_676
O4 S1 O7 111.1(4) . 2_656
O5 S1 O7 109.6(4) 1_565 2_656
O6 S1 O7 103.3(4) 3_676 2_656
O4 S1 Ce1 129.7(3) . 2_656
O5 S1 Ce1 119.4(3) 1_565 2_656
O6 S1 Ce1 49.7(3) 3_676 2_656
O7 S1 Ce1 53.9(3) 2_656 2_656
Te1C O1 Te1A 145.4(17) 4_576 .
Te1C O1 Te1B 136.6(17) 4_576 2_545
Te1A O1 Te1B 9.9(3) . 2_545
Te1C O1 Te1B 5.9(8) 4_576 3_576
Te1A O1 Te1B 150.9(14) . 3_576
Te1B O1 Te1B 142.4(14) 2_545 3_576
Te1C O1 Te1A 3.9(7) 4_576 4_576
Te1A O1 Te1A 141.5(14) . 4_576
Te1B O1 Te1A 132.8(14) 2_545 4_576
Te1B O1 Te1A 9.7(2) 3_576 4_576
Te1C O1 Te1C 144.7(15) 4_576 .
Te1A O1 Te1C 3.7(5) . .
Te1B O1 Te1C 8.1(6) 2_545 .
Te1B O1 Te1C 150.4(14) 3_576 .
Te1A O1 Te1C 140.8(13) 4_576 .
Te1C O1 Te1B 120.4(13) 4_576 .
Te1A O1 Te1B 92.9(11) . .
Te1B O1 Te1B 102.4(10) 2_545 .
Te1B O1 Te1B 114.5(10) 3_576 .
Te1A O1 Te1B 124.1(10) 4_576 .
Te1C O1 Te1B 94.4(10) . .
Te1A O2 Te1B 113.5(9) . .
Te1A O2 Te1C 11.8(4) . .
Te1B O2 Te1C 122.2(9) . .
Te1A O2 Te1A 120.3(7) . 2
Te1B O2 Te1A 7.1(4) . 2
Te1C O2 Te1A 128.4(8) . 2
Te1A O2 Te1B 1.3(4) . 2_545
Te1B O2 Te1B 114.8(7) . 2_545
Te1C O2 Te1B 10.8(4) . 2_545
Te1A O2 Te1B 121.6(7) 2 2_545
Te1A O2 Te1C 112.0(8) . 2
Te1B O2 Te1C 6.3(5) . 2
Te1C O2 Te1C 121.6(8) . 2
Te1A O2 Te1C 11.7(4) 2 2
Te1B O2 Te1C 113.3(9) 2_545 2
Te1A O2 Ce1 130.9(10) . 2
Te1B O2 Ce1 104.0(7) . 2
Te1C O2 Ce1 128.8(9) . 2
Te1A O2 Ce1 99.4(7) 2 2
Te1B O2 Ce1 130.1(9) 2_545 2
Te1C O2 Ce1 101.8(7) 2 2
Te1C O3 Te1A 15.2(4) . .
Te1C O3 Te1B 13.9(5) . 2_545
Te1A O3 Te1B 12.2(2) . 2_545
Te1C O3 Ce1 116.0(5) . 4_575
Te1A O3 Ce1 128.0(5) . 4_575
Te1B O3 Ce1 129.5(5) 2_545 4_575
Te1C O3 Ce1 119.9(6) . .
Te1A O3 Ce1 111.3(4) . .
Te1B O3 Ce1 106.1(4) 2_545 .
Ce1 O3 Ce1 119.7(3) 4_575 .
S1 O4 Ce1 145.5(5) . .
S1 O7 Ce1 138.3(4) 2_646 3_666
S1 O7 Ce1 99.5(4) 2_646 .
Ce1 O7 Ce1 112.6(3) 3_666 .
S1 O6 Ce1 141.9(4) 3_676 .
S1 O6 Ce1 104.4(4) 3_676 4_575
Ce1 O6 Ce1 113.1(3) . 4_575
S1 O5 Ce1 138.7(4) 1_545 .

loop_
_geom_bond_atom_site_label_1
_geom_bond_atom_site_label_2
_geom_bond_distance
_geom_bond_site_symmetry_2
Ce1 O2 2.442(13) 2_545
Ce1 O3 2.466(8) 4_576
Ce1 O4 2.467(8) .
Ce1 O3 2.506(8) .
Ce1 O5 2.511(7) .
Ce1 O7 2.539(7) 3_666
Ce1 O6 2.559(7) .
Ce1 O6 2.593(7) 4_576
Ce1 O7 2.700(8) .
Ce1 S1 3.295(3) 2_646
Ce1 Te1B 3.515(8) 2_545
Ce1 Te1A 3.615(8) .
Te1A Te1B 0.395(7) 2_545
Te1A O3 1.850(11) .
Te1A O2 1.93(2) .
Te1A O1 2.02(2) .
Te1A O2 2.30(2) 2_545
Te1A O1 2.34(2) 4_575
Te1B Te1A 0.395(7) 2
Te1B Te1C 0.450(15) 2
Te1B O3 1.867(12) 2
Te1B O2 2.005(18) .
Te1B O1 2.18(2) 2
Te1B O1 2.28(2) 3_576
Te1B O2 2.32(2) 2
Te1B O1 2.49(3) .
Te1B Ce1 3.515(8) 2
Te1C Te1B 0.450(15) 2_545
Te1C O3 1.804(14) .
Te1C O1 1.88(2) 4_575
Te1C O2 2.17(3) .
Te1C O2 2.38(2) 2_545
Te1C O1 2.49(2) .
Te1C Ce1 3.639(12) 4_575
S1 O4 1.455(8) .
S1 O5 1.458(8) 1_565
S1 O6 1.488(8) 3_676
S1 O7 1.494(7) 2_656
S1 Ce1 3.295(3) 2_656
O1 Te1C 1.88(2) 4_576
O1 Te1B 2.18(2) 2_545
O1 Te1B 2.28(2) 3_576
O1 Te1A 2.34(2) 4_576
O2 Te1A 2.30(2) 2
O2 Te1B 2.32(2) 2_545
O2 Te1C 2.38(2) 2
O2 Ce1 2.442(13) 2
O3 Te1B 1.867(12) 2_545
O3 Ce1 2.466(8) 4_575
O7 S1 1.494(7) 2_646
O7 Ce1 2.539(7) 3_666
O6 S1 1.488(8) 3_676
O6 Ce1 2.593(7) 4_575
O5 S1 1.458(8) 1_545

loop_
_geom_torsion_atom_site_label_1
_geom_torsion_atom_site_label_2
_geom_torsion_atom_site_label_3
_geom_torsion_atom_site_label_4
_geom_torsion
_geom_torsion_site_symmetry_1
_geom_torsion_site_symmetry_4
O2 Ce1 Te1A Te1B -30(2) 2_545 2_545
O3 Ce1 Te1A Te1B -105(2) 4_576 2_545
O4 Ce1 Te1A Te1B -179(2) . 2_545
O3 Ce1 Te1A Te1B 106(2) . 2_545
O5 Ce1 Te1A Te1B -29(2) . 2_545
O7 Ce1 Te1A Te1B 40(2) 3_666 2_545
O6 Ce1 Te1A Te1B 107(2) . 2_545
O6 Ce1 Te1A Te1B -123(2) 4_576 2_545
O7 Ce1 Te1A Te1B 83(3) . 2_545
S1 Ce1 Te1A Te1B -174.4(17) 2_646 2_545
O2 Ce1 Te1A O3 -136.2(10) 2_545 .
O3 Ce1 Te1A O3 149.0(3) 4_576 .
O4 Ce1 Te1A O3 75.3(5) . .
O5 Ce1 Te1A O3 -135.1(5) . .
O7 Ce1 Te1A O3 -65.9(5) 3_666 .
O6 Ce1 Te1A O3 1.4(5) . .
O6 Ce1 Te1A O3 131.1(6) 4_576 .
O7 Ce1 Te1A O3 -22.8(7) . .
S1 Ce1 Te1A O3 79.6(10) 2_646 .
Te1B Ce1 Te1A O3 -106(2) 2_545 .
O2 Ce1 Te1A O2 153.4(6) 2_545 .
O3 Ce1 Te1A O2 78.6(7) 4_576 .
O4 Ce1 Te1A O2 4.9(7) . .
O3 Ce1 Te1A O2 -70.4(8) . .
O5 Ce1 Te1A O2 154.5(7) . .
O7 Ce1 Te1A O2 -136.3(7) 3_666 .
O6 Ce1 Te1A O2 -69.0(7) . .
O6 Ce1 Te1A O2 60.7(9) 4_576 .
O7 Ce1 Te1A O2 -93.2(8) . .
S1 Ce1 Te1A O2 9.2(14) 2_646 .
Te1B Ce1 Te1A O2 -176(3) 2_545 .
O2 Ce1 Te1A O1 94.9(13) 2_545 .
O3 Ce1 Te1A O1 20.2(10) 4_576 .
O4 Ce1 Te1A O1 -53.5(9) . .
O3 Ce1 Te1A O1 -128.8(11) . .
O5 Ce1 Te1A O1 96.1(9) . .
O7 Ce1 Te1A O1 165.3(9) 3_666 .
O6 Ce1 Te1A O1 -127.4(9) . .
O6 Ce1 Te1A O1 2.2(10) 4_576 .
O7 Ce1 Te1A O1 -151.7(10) . .
S1 Ce1 Te1A O1 -49.2(14) 2_646 .
Te1B Ce1 Te1A O1 125(3) 2_545 .
O3 Ce1 Te1A O2 -74.8(9) 4_576 2_545
O4 Ce1 Te1A O2 -148.4(9) . 2_545
O3 Ce1 Te1A O2 136.2(10) . 2_545
O5 Ce1 Te1A O2 1.2(9) . 2_545
O7 Ce1 Te1A O2 70.3(9) 3_666 2_545
O6 Ce1 Te1A O2 137.6(9) . 2_545
O6 Ce1 Te1A O2 -92.7(9) 4_576 2_545
O7 Ce1 Te1A O2 113.4(10) . 2_545
S1 Ce1 Te1A O2 -144.2(12) 2_646 2_545
Te1B Ce1 Te1A O2 30(2) 2_545 2_545
O2 Ce1 Te1A O1 -96.2(12) 2_545 4_575
O3 Ce1 Te1A O1 -171.0(8) 4_576 4_575
O4 Ce1 Te1A O1 115.3(8) . 4_575
O3 Ce1 Te1A O1 40.0(9) . 4_575
O5 Ce1 Te1A O1 -95.1(8) . 4_575
O7 Ce1 Te1A O1 -25.9(8) 3_666 4_575
O6 Ce1 Te1A O1 41.4(8) . 4_575
O6 Ce1 Te1A O1 171.1(9) 4_576 4_575
O7 Ce1 Te1A O1 17.2(10) . 4_575
S1 Ce1 Te1A O1 119.6(11) 2_646 4_575
Te1B Ce1 Te1A O1 -66(2) 2_545 4_575
Te1B Te1A O1 Te1C -32(4) 2_545 4_576
O3 Te1A O1 Te1C -117(3) . 4_576
O2 Te1A O1 Te1C 146(3) . 4_576
O2 Te1A O1 Te1C -42(3) 2_545 4_576
O1 Te1A O1 Te1C -134.0(18) 4_575 4_576
Ce1 Te1A O1 Te1C -87(3) . 4_576
O3 Te1A O1 Te1B -85(2) . 2_545
O2 Te1A O1 Te1B 177(3) . 2_545
O2 Te1A O1 Te1B -10(2) 2_545 2_545
O1 Te1A O1 Te1B -102(4) 4_575 2_545
Ce1 Te1A O1 Te1B -55(2) . 2_545
Te1B Te1A O1 Te1B -35(4) 2_545 3_576
O3 Te1A O1 Te1B -120(3) . 3_576
O2 Te1A O1 Te1B 142(3) . 3_576
O2 Te1A O1 Te1B -45(3) 2_545 3_576
O1 Te1A O1 Te1B -137.4(19) 4_575 3_576
Ce1 Te1A O1 Te1B -90(3) . 3_576
Te1B Te1A O1 Te1A -31(4) 2_545 4_576
O3 Te1A O1 Te1A -117(2) . 4_576
O2 Te1A O1 Te1A 146(2) . 4_576
O2 Te1A O1 Te1A -42(2) 2_545 4_576
O1 Te1A O1 Te1A -133.8(19) 4_575 4_576
Ce1 Te1A O1 Te1A -86(2) . 4_576
Te1B Te1A O1 Te1C 50(8) 2_545 .
O3 Te1A O1 Te1C -35(9) . .
O2 Te1A O1 Te1C -133(9) . .
O2 Te1A O1 Te1C 40(9) 2_545 .
O1 Te1A O1 Te1C -52(8) 4_575 .
Ce1 Te1A O1 Te1C -5(9) . .
Te1B Te1A O1 Te1B 164(2) 2_545 .
O3 Te1A O1 Te1B 78.6(7) . .
O2 Te1A O1 Te1B -18.9(8) . .
O2 Te1A O1 Te1B 153.7(9) 2_545 .
O1 Te1A O1 Te1B 62(4) 4_575 .
Ce1 Te1A O1 Te1B 108.9(8) . .
Te1B Te1C O1 Te1C -6(4) 2_545 4_576
O3 Te1C O1 Te1C -114(3) . 4_576
O1 Te1C O1 Te1C -157(4) 4_575 4_576
O2 Te1C O1 Te1C 148(3) . 4_576
O2 Te1C O1 Te1C -35(2) 2_545 4_576
Ce1 Te1C O1 Te1C -131(2) 4_575 4_576
Te1B Te1C O1 Te1A -109(9) 2_545 .
O3 Te1C O1 Te1A 143(9) . .
O1 Te1C O1 Te1A 100(12) 4_575 .
O2 Te1C O1 Te1A 45(9) . .
O2 Te1C O1 Te1A -139(9) 2_545 .
Ce1 Te1C O1 Te1A 126(9) 4_575 .
O3 Te1C O1 Te1B -108(4) . 2_545
O1 Te1C O1 Te1B -151(7) 4_575 2_545
O2 Te1C O1 Te1B 155(4) . 2_545
O2 Te1C O1 Te1B -29(3) 2_545 2_545
Ce1 Te1C O1 Te1B -125(4) 4_575 2_545
Te1B Te1C O1 Te1B -8(4) 2_545 3_576
O3 Te1C O1 Te1B -116(3) . 3_576
O1 Te1C O1 Te1B -159(4) 4_575 3_576
O2 Te1C O1 Te1B 146(3) . 3_576
O2 Te1C O1 Te1B -37(2) 2_545 3_576
Ce1 Te1C O1 Te1B -133(2) 4_575 3_576
Te1B Te1C O1 Te1A -7(4) 2_545 4_576
O3 Te1C O1 Te1A -115(2) . 4_576
O1 Te1C O1 Te1A -158(4) 4_575 4_576
O2 Te1C O1 Te1A 148(2) . 4_576
O2 Te1C O1 Te1A -35.7(17) 2_545 4_576
Ce1 Te1C O1 Te1A -131.1(17) 4_575 4_576
Te1B Te1C O1 Te1B -176(3) 2_545 .
O3 Te1C O1 Te1B 76.0(9) . .
O1 Te1C O1 Te1B 33(6) 4_575 .
O2 Te1C O1 Te1B -21.3(8) . .
O2 Te1C O1 Te1B 154.9(10) 2_545 .
Ce1 Te1C O1 Te1B 59.5(10) 4_575 .
Te1A Te1B O1 Te1C 21(7) 2 4_576
Te1C Te1B O1 Te1C 1(3) 2 4_576
O3 Te1B O1 Te1C -74.0(14) 2 4_576
O2 Te1B O1 Te1C -150.4(16) . 4_576
O1 Te1B O1 Te1C -165.2(16) 2 4_576
O1 Te1B O1 Te1C 0.2(7) 3_576 4_576
O2 Te1B O1 Te1C 25(3) 2 4_576
Ce1 Te1B O1 Te1C -117.0(13) 2 4_576
Te1A Te1B O1 Te1A -169(7) 2 .
Te1C Te1B O1 Te1A 171(2) 2 .
O3 Te1B O1 Te1A 95.8(9) 2 .
O2 Te1B O1 Te1A 19.4(8) . .
O1 Te1B O1 Te1A 4.7(10) 2 .
O1 Te1B O1 Te1A 170.0(17) 3_576 .
O2 Te1B O1 Te1A -164.9(14) 2 .
Ce1 Te1B O1 Te1A 52.8(8) 2 .
Te1A Te1B O1 Te1B -166(7) 2 2_545
Te1C Te1B O1 Te1B 174(3) 2 2_545
O3 Te1B O1 Te1B 98.6(9) 2 2_545
O2 Te1B O1 Te1B 22.2(8) . 2_545
O1 Te1B O1 Te1B 7.5(8) 2 2_545
O1 Te1B O1 Te1B 172.8(18) 3_576 2_545
O2 Te1B O1 Te1B -162.1(15) 2 2_545
Ce1 Te1B O1 Te1B 55.6(8) 2 2_545
Te1A Te1B O1 Te1B 21(7) 2 3_576
Te1C Te1B O1 Te1B 1(2) 2 3_576
O3 Te1B O1 Te1B -74.2(11) 2 3_576
O2 Te1B O1 Te1B -150.7(13) . 3_576
O1 Te1B O1 Te1B -165.4(14) 2 3_576
O1 Te1B O1 Te1B 0.001(2) 3_576 3_576
O2 Te1B O1 Te1B 25(2) 2 3_576
Ce1 Te1B O1 Te1B -117.2(10) 2 3_576
Te1A Te1B O1 Te1A 22(8) 2 4_576
Te1C Te1B O1 Te1A 2(3) 2 4_576
O3 Te1B O1 Te1A -72.7(13) 2 4_576
O2 Te1B O1 Te1A -149.2(14) . 4_576
O1 Te1B O1 Te1A -163.9(15) 2 4_576
O1 Te1B O1 Te1A 1.5(5) 3_576 4_576
O2 Te1B O1 Te1A 27(3) 2 4_576
Ce1 Te1B O1 Te1A -115.7(12) 2 4_576
Te1A Te1B O1 Te1C -166(7) 2 .
Te1C Te1B O1 Te1C 174(2) 2 .
O3 Te1B O1 Te1C 99.2(8) 2 .
O2 Te1B O1 Te1C 22.8(7) . .
O1 Te1B O1 Te1C 8.1(9) 2 .
O1 Te1B O1 Te1C 173.4(16) 3_576 .
O2 Te1B O1 Te1C -161.6(14) 2 .
Ce1 Te1B O1 Te1C 56.2(8) 2 .
Te1B Te1A O2 Te1B -175(19) 2_545 .
O3 Te1A O2 Te1B -59.8(11) . .
O1 Te1A O2 Te1B 26.0(11) . .
O2 Te1A O2 Te1B 12.6(16) 2_545 .
O1 Te1A O2 Te1B -139.8(11) 4_575 .
Ce1 Te1A O2 Te1B -22.0(12) . .
Te1B Te1A O2 Te1C -36(19) 2_545 .
O3 Te1A O2 Te1C 79(2) . .
O1 Te1A O2 Te1C 165(2) . .
O2 Te1A O2 Te1C 151(3) 2_545 .
O1 Te1A O2 Te1C -1(2) 4_575 .
Ce1 Te1A O2 Te1C 117(2) . .
Te1B Te1A O2 Te1A -172(20) 2_545 2
O3 Te1A O2 Te1A -57.2(10) . 2
O1 Te1A O2 Te1A 28.6(10) . 2
O2 Te1A O2 Te1A 15.2(13) 2_545 2
O1 Te1A O2 Te1A -137.2(11) 4_575 2
Ce1 Te1A O2 Te1A -19.5(11) . 2
O3 Te1A O2 Te1B 115(20) . 2_545
O1 Te1A O2 Te1B -159(20) . 2_545
O2 Te1A O2 Te1B -172(21) 2_545 2_545
O1 Te1A O2 Te1B 35(20) 4_575 2_545
Ce1 Te1A O2 Te1B 153(20) . 2_545
Te1B Te1A O2 Te1C 178(100) 2_545 2
O3 Te1A O2 Te1C -66.5(9) . 2
O1 Te1A O2 Te1C 19.3(10) . 2
O2 Te1A O2 Te1C 6.0(14) 2_545 2
O1 Te1A O2 Te1C -146.5(10) 4_575 2
Ce1 Te1A O2 Te1C -28.7(11) . 2
Te1B Te1A O2 Ce1 48(20) 2_545 2
O3 Te1A O2 Ce1 163.5(10) . 2
O1 Te1A O2 Ce1 -110.7(12) . 2
O2 Te1A O2 Ce1 -124.1(11) 2_545 2
O1 Te1A O2 Ce1 83.5(13) 4_575 2
Ce1 Te1A O2 Ce1 -158.7(7) . 2
Te1A Te1B O2 Te1A 162(3) 2 .
Te1C Te1B O2 Te1A -77(5) 2 .
O3 Te1B O2 Te1A -128.1(10) 2 .
O1 Te1B O2 Te1A 147.6(12) 2 .
O1 Te1B O2 Te1A -55.1(14) 3_576 .
O2 Te1B O2 Te1A 160.7(12) 2 .
O1 Te1B O2 Te1A -22.3(10) . .
Ce1 Te1B O2 Te1A -147.7(16) 2 .
Te1A Te1B O2 Te1C 153(3) 2 .
Te1C Te1B O2 Te1C -87(5) 2 .
O3 Te1B O2 Te1C -137.3(12) 2 .
O1 Te1B O2 Te1C 138.4(13) 2 .
O1 Te1B O2 Te1C -64.3(16) 3_576 .
O2 Te1B O2 Te1C 151.5(14) 2 .
O1 Te1B O2 Te1C -31.6(12) . .
Ce1 Te1B O2 Te1C -156.9(18) 2 .
Te1C Te1B O2 Te1A 121(6) 2 2
O3 Te1B O2 Te1A 70(3) 2 2
O1 Te1B O2 Te1A -14(3) 2 2
O1 Te1B O2 Te1A 143(4) 3_576 2
O2 Te1B O2 Te1A -1(3) 2 2
O1 Te1B O2 Te1A 176(4) . 2
Ce1 Te1B O2 Te1A 51(4) 2 2
Te1A Te1B O2 Te1B 162(4) 2 2_545
Te1C Te1B O2 Te1B -78(5) 2 2_545
O3 Te1B O2 Te1B -128.2(10) 2 2_545
O1 Te1B O2 Te1B 147.5(11) 2 2_545
O1 Te1B O2 Te1B -55.2(13) 3_576 2_545
O2 Te1B O2 Te1B 160.6(13) 2 2_545
O1 Te1B O2 Te1B -22.5(9) . 2_545
Ce1 Te1B O2 Te1B -147.8(15) 2 2_545
Te1A Te1B O2 Te1C -121(6) 2 2
O3 Te1B O2 Te1C -51(5) 2 2
O1 Te1B O2 Te1C -135(5) 2 2
O1 Te1B O2 Te1C 22(5) 3_576 2
O2 Te1B O2 Te1C -122(5) 2 2
O1 Te1B O2 Te1C 55(5) . 2
Ce1 Te1B O2 Te1C -70(5) 2 2
Te1A Te1B O2 Ce1 -51(4) 2 2
Te1C Te1B O2 Ce1 70(5) 2 2
O3 Te1B O2 Ce1 19.7(8) 2 2
O1 Te1B O2 Ce1 -64.7(10) 2 2
O1 Te1B O2 Ce1 92.6(13) 3_576 2
O2 Te1B O2 Ce1 -51.6(9) 2 2
O1 Te1B O2 Ce1 125.4(11) . 2
Te1B Te1C O2 Te1A 4(2) 2_545 .
O3 Te1C O2 Te1A -87(2) . .
O1 Te1C O2 Te1A 179(3) 4_575 .
O2 Te1C O2 Te1A -17.5(18) 2_545 .
O1 Te1C O2 Te1A -13(2) . .
Ce1 Te1C O2 Te1A -125(2) 4_575 .
Te1B Te1C O2 Te1B 50(3) 2_545 .
O3 Te1C O2 Te1B -41.4(12) . .
O1 Te1C O2 Te1B -135.8(13) 4_575 .
O2 Te1C O2 Te1B 28.1(15) 2_545 .
O1 Te1C O2 Te1B 32.2(12) . .
Ce1 Te1C O2 Te1B -78.9(11) 4_575 .
Te1B Te1C O2 Te1A 54(3) 2_545 2
O3 Te1C O2 Te1A -37.2(13) . 2
O1 Te1C O2 Te1A -131.6(14) 4_575 2
O2 Te1C O2 Te1A 32.3(15) 2_545 2
O1 Te1C O2 Te1A 36.4(12) . 2
Ce1 Te1C O2 Te1A -74.7(12) 4_575 2
O3 Te1C O2 Te1B -91(2) . 2_545
O1 Te1C O2 Te1B 175(3) 4_575 2_545
O2 Te1C O2 Te1B -22(2) 2_545 2_545
O1 Te1C O2 Te1B -18(2) . 2_545
Ce1 Te1C O2 Te1B -129(3) 4_575 2_545
Te1B Te1C O2 Te1C 42(3) 2_545 2
O3 Te1C O2 Te1C -48.8(10) . 2
O1 Te1C O2 Te1C -143.2(13) 4_575 2
O2 Te1C O2 Te1C 20.7(12) 2_545 2
O1 Te1C O2 Te1C 24.7(10) . 2
Ce1 Te1C O2 Te1C -86.3(10) 4_575 2
Te1B Te1C O2 Ce1 -101(3) 2_545 2
O3 Te1C O2 Ce1 167.8(11) . 2
O1 Te1C O2 Ce1 73.4(16) 4_575 2
O2 Te1C O2 Ce1 -122.7(11) 2_545 2
O1 Te1C O2 Ce1 -118.6(13) . 2
Ce1 Te1C O2 Ce1 130.3(10) 4_575 2
Te1B Te1C O3 Te1A -49.7(15) 2_545 .
O1 Te1C O3 Te1A 161(4) 4_575 .
O2 Te1C O3 Te1A 54(3) . .
O2 Te1C O3 Te1A -74(3) 2_545 .
O1 Te1C O3 Te1A -9(3) . .
Ce1 Te1C O3 Te1A 144(2) 4_575 .
O1 Te1C O3 Te1B -149(4) 4_575 2_545
O2 Te1C O3 Te1B 104(3) . 2_545
O2 Te1C O3 Te1B -24(3) 2_545 2_545
O1 Te1C O3 Te1B 40(3) . 2_545
Ce1 Te1C O3 Te1B -166(3) 4_575 2_545
Te1B Te1C O3 Ce1 166(3) 2_545 4_575
O1 Te1C O3 Ce1 16.5(14) 4_575 4_575
O2 Te1C O3 Ce1 -90.1(7) . 4_575
O2 Te1C O3 Ce1 141.9(8) 2_545 4_575
O1 Te1C O3 Ce1 -153.9(9) . 4_575
Te1B Te1C O3 Ce1 9(4) 2_545 .
O1 Te1C O3 Ce1 -139.9(10) 4_575 .
O2 Te1C O3 Ce1 113.6(8) . .
O2 Te1C O3 Ce1 -14.5(9) 2_545 .
O1 Te1C O3 Ce1 49.8(10) . .
Ce1 Te1C O3 Ce1 -156.4(10) 4_575 .
Te1B Te1A O3 Te1C 60(3) 2_545 .
O2 Te1A O3 Te1C -113(3) . .
O1 Te1A O3 Te1C 169(3) . .
O2 Te1A O3 Te1C 98(3) 2_545 .
O1 Te1A O3 Te1C -15(3) 4_575 .
Ce1 Te1A O3 Te1C 127(3) . .
O2 Te1A O3 Te1B -173(2) . 2_545
O1 Te1A O3 Te1B 108(3) . 2_545
O2 Te1A O3 Te1B 38(2) 2_545 2_545
O1 Te1A O3 Te1B -76(2) 4_575 2_545
Ce1 Te1A O3 Te1B 67(2) . 2_545
Te1B Te1A O3 Ce1 102(2) 2_545 4_575
O2 Te1A O3 Ce1 -71.3(8) . 4_575
O1 Te1A O3 Ce1 -149.7(10) . 4_575
O2 Te1A O3 Ce1 139.9(8) 2_545 4_575
O1 Te1A O3 Ce1 26.1(9) 4_575 4_575
Ce1 Te1A O3 Ce1 168.4(9) . 4_575
Te1B Te1A O3 Ce1 -67(2) 2_545 .
O2 Te1A O3 Ce1 120.3(6) . .
O1 Te1A O3 Ce1 41.9(10) . .
O2 Te1A O3 Ce1 -28.5(7) 2_545 .
O1 Te1A O3 Ce1 -142.3(8) 4_575 .
O2 Ce1 O3 Te1C 15.4(10) 2_545 .
O3 Ce1 O3 Te1C -47.8(7) 4_576 .
O4 Ce1 O3 Te1C -116.5(8) . .
O5 Ce1 O3 Te1C 43.7(9) . .
O7 Ce1 O3 Te1C 100.2(8) 3_666 .
O6 Ce1 O3 Te1C 167.6(9) . .
O6 Ce1 O3 Te1C -120.6(9) 4_576 .
O7 Ce1 O3 Te1C 154.6(7) . .
S1 Ce1 O3 Te1C -176.6(6) 2_646 .
Te1B Ce1 O3 Te1C -2.4(9) 2_545 .
Te1A Ce1 O3 Te1C -14.0(7) . .
O2 Ce1 O3 Te1A 29.4(8) 2_545 .
O3 Ce1 O3 Te1A -33.8(3) 4_576 .
O4 Ce1 O3 Te1A -102.5(5) . .
O5 Ce1 O3 Te1A 57.7(6) . .
O7 Ce1 O3 Te1A 114.2(5) 3_666 .
O6 Ce1 O3 Te1A -178.4(6) . .
O6 Ce1 O3 Te1A -106.6(6) 4_576 .
O7 Ce1 O3 Te1A 168.6(4) . .
S1 Ce1 O3 Te1A -162.6(2) 2_646 .
Te1B Ce1 O3 Te1A 11.6(3) 2_545 .
O2 Ce1 O3 Te1B 17.8(8) 2_545 2_545
O3 Ce1 O3 Te1B -45.5(4) 4_576 2_545
O4 Ce1 O3 Te1B -114.2(5) . 2_545
O5 Ce1 O3 Te1B 46.1(6) . 2_545
O7 Ce1 O3 Te1B 102.6(5) 3_666 2_545
O6 Ce1 O3 Te1B 169.9(6) . 2_545
O6 Ce1 O3 Te1B -118.2(6) 4_576 2_545
O7 Ce1 O3 Te1B 157.0(4) . 2_545
S1 Ce1 O3 Te1B -174.2(3) 2_646 2_545
Te1A Ce1 O3 Te1B -11.6(3) . 2_545
O2 Ce1 O3 Ce1 -140.1(8) 2_545 4_575
O3 Ce1 O3 Ce1 156.7(5) 4_576 4_575
O4 Ce1 O3 Ce1 88.0(4) . 4_575
O5 Ce1 O3 Ce1 -111.8(4) . 4_575
O7 Ce1 O3 Ce1 -55.3(4) 3_666 4_575
O6 Ce1 O3 Ce1 12.1(3) . 4_575
O6 Ce1 O3 Ce1 83.9(7) 4_576 4_575
O7 Ce1 O3 Ce1 -0.9(6) . 4_575
S1 Ce1 O3 Ce1 27.9(7) 2_646 4_575
Te1B Ce1 O3 Ce1 -157.9(8) 2_545 4_575
Te1A Ce1 O3 Ce1 -169.5(8) . 4_575
O5 S1 O4 Ce1 -156.2(7) 1_565 .
O6 S1 O4 Ce1 80.4(9) 3_676 .
O7 S1 O4 Ce1 -34.1(9) 2_656 .
Ce1 S1 O4 Ce1 25.9(10) 2_656 .
O2 Ce1 O4 S1 136.8(9) 2_545 .
O3 Ce1 O4 S1 71.0(8) 4_576 .
O3 Ce1 O4 S1 -172.9(8) . .
O5 Ce1 O4 S1 34.2(10) . .
O7 Ce1 O4 S1 -101.9(8) 3_666 .
O6 Ce1 O4 S1 -109.2(8) . .
O6 Ce1 O4 S1 5.5(8) 4_576 .
O7 Ce1 O4 S1 -43.6(8) . .
S1 Ce1 O4 S1 -19.9(8) 2_646 .
Te1B Ce1 O4 S1 159.3(8) 2_545 .
Te1A Ce1 O4 S1 159.4(8) . .
O2 Ce1 O7 S1 -117.9(7) 2_545 2_646
O3 Ce1 O7 S1 -11.2(5) 4_576 2_646
O4 Ce1 O7 S1 62.7(4) . 2_646
O3 Ce1 O7 S1 146.0(4) . 2_646
O5 Ce1 O7 S1 -82.1(4) . 2_646
O7 Ce1 O7 S1 -152.8(5) 3_666 2_646
O6 Ce1 O7 S1 133.6(4) . 2_646
O6 Ce1 O7 S1 -3.7(3) 4_576 2_646
Te1B Ce1 O7 S1 174.6(3) 2_545 2_646
Te1A Ce1 O7 S1 159.8(3) . 2_646
O2 Ce1 O7 Ce1 35.0(8) 2_545 3_666
O3 Ce1 O7 Ce1 141.6(3) 4_576 3_666
O4 Ce1 O7 Ce1 -144.5(3) . 3_666
O3 Ce1 O7 Ce1 -61.2(4) . 3_666
O5 Ce1 O7 Ce1 70.7(3) . 3_666
O7 Ce1 O7 Ce1 0.0 3_666 3_666
O6 Ce1 O7 Ce1 -73.6(3) . 3_666
O6 Ce1 O7 Ce1 149.1(4) 4_576 3_666
S1 Ce1 O7 Ce1 152.8(6) 2_646 3_666
Te1B Ce1 O7 Ce1 -32.6(6) 2_545 3_666
Te1A Ce1 O7 Ce1 -47.3(6) . 3_666
O2 Ce1 O6 S1 -151.6(9) 2_545 3_676
O3 Ce1 O6 S1 91.2(8) 4_576 3_676
O4 Ce1 O6 S1 90.9(7) . 3_676
O3 Ce1 O6 S1 -179.6(8) . 3_676
O5 Ce1 O6 S1 -61.3(8) . 3_676
O7 Ce1 O6 S1 -84.2(7) 3_666 3_676
O6 Ce1 O6 S1 24.1(6) 4_576 3_676
O7 Ce1 O6 S1 -10.4(7) . 3_676
S1 Ce1 O6 S1 8.6(7) 2_646 3_676
Te1B Ce1 O6 S1 -174.5(7) 2_545 3_676
Te1A Ce1 O6 S1 179.7(7) . 3_676
O2 Ce1 O6 Ce1 17.1(8) 2_545 4_575
O3 Ce1 O6 Ce1 -100.0(5) 4_576 4_575
O4 Ce1 O6 Ce1 -100.4(3) . 4_575
O3 Ce1 O6 Ce1 -10.8(3) . 4_575
O5 Ce1 O6 Ce1 107.5(3) . 4_575
O7 Ce1 O6 Ce1 84.6(3) 3_666 4_575
O6 Ce1 O6 Ce1 -167.1(3) 4_576 4_575
O7 Ce1 O6 Ce1 158.4(4) . 4_575
S1 Ce1 O6 Ce1 177.3(3) 2_646 4_575
Te1B Ce1 O6 Ce1 -5.7(3) 2_545 4_575
Te1A Ce1 O6 Ce1 -11.6(3) . 4_575
O2 Ce1 O5 S1 125.7(9) 2_545 1_545
O3 Ce1 O5 S1 -151.7(7) 4_576 1_545
O4 Ce1 O5 S1 -115.7(7) . 1_545
O3 Ce1 O5 S1 99.5(7) . 1_545
O7 Ce1 O5 S1 36.3(6) 3_666 1_545
O6 Ce1 O5 S1 13.6(8) . 1_545
O6 Ce1 O5 S1 -87.0(7) 4_576 1_545
O7 Ce1 O5 S1 -33.4(7) . 1_545
S1 Ce1 O5 S1 -60.4(6) 2_646 1_545
Te1B Ce1 O5 S1 121.8(7) 2_545 1_545
Te1A Ce1 O5 S1 124.9(6) . 1_545
